data_7133851
loop_
_publ_author_name
'Ohashi, Fumika'
'Takano, Hideaki'
'Shinokubo, Hiroshi'

_publ_section_title
;
 Zig-zag-fused &#x3c0;-extended BODIPYs <i>via</i> gold-catalysed
 cycloisomerisation.
;
_journal_issue 88
_journal_name_full 'Chemical communications (Cambridge, England)'
_journal_page_first 12892
_journal_page_last 12895
_journal_paper_doi 10.1039/d4cc04416a
_journal_volume 60
_journal_year 2024
_chemical_formula_moiety 'C21 H13 B F2 N2 S'
_chemical_formula_sum 'C21 H13 B F2 N2 S'
_chemical_formula_weight 374.20
_space_group_crystal_system monoclinic
_space_group_IT_number 14
_space_group_name_Hall '-P 2yn'
_space_group_name_H-M_alt 'P 1 21/n 1'
_atom_sites_solution_hydrogens geom
_atom_sites_solution_primary dual
_audit_creation_date 2024-07-09
_audit_creation_method
;
Olex2 1.5-ac6-018
(compiled 2024.02.14 svn.r2f8d729c for Rigaku Oxford Diffraction, GUI svn.r6920)
;
_audit_update_record
;
2024-07-19 deposited with the CCDC.	2024-10-09 downloaded from the CCDC.
;
_cell_angle_alpha 90
_cell_angle_beta 111.763(2)
_cell_angle_gamma 90
_cell_formula_units_Z 4
_cell_length_a 11.6699(2)
_cell_length_b 10.8486(2)
_cell_length_c 14.0687(3)
_cell_measurement_reflns_used 6124
_cell_measurement_temperature 92.99(10)
_cell_measurement_theta_max 73.6660
_cell_measurement_theta_min 4.2130
_cell_volume 1654.18(6)
_computing_cell_refinement 'CrysAlisPro 1.171.43.113a (Rigaku OD, 2024)'
_computing_data_collection 'CrysAlisPro 1.171.43.113a (Rigaku OD, 2024)'
_computing_data_reduction 'CrysAlisPro 1.171.43.113a (Rigaku OD, 2024)'
_computing_molecular_graphics 'Olex2 1.5-ac6-018 (Dolomanov et al., 2009)'
_computing_publication_material 'Olex2 1.5-ac6-018 (Dolomanov et al., 2009)'
_computing_structure_refinement 'SHELXL 2018/3 (Sheldrick, 2015)'
_computing_structure_solution 'SHELXT 2018/2 (Sheldrick, 2018)'
_diffrn_ambient_environment N~2~
_diffrn_ambient_temperature 92.99(10)
_diffrn_detector 'Hybrid Pixel Array Detector'
_diffrn_detector_area_resol_mean 10.0000
_diffrn_detector_type HyPix
_diffrn_measured_fraction_theta_full 1.000
_diffrn_measured_fraction_theta_max 1.000
_diffrn_measurement_details
;
List of Runs (angles in degrees, time in seconds):

  # Type    Start    End  Width  t~exp~   \w     \q     \k     \f   Frames
#--------------------------------------------------------------------------
  1  \w    -26.00  43.00   0.50    0.05    --   46.21 -55.00 -95.00  138
  2  \w     33.00  68.00   0.50    0.20    --  106.23 -55.00 -95.00   70
  3  \w     40.00  66.00   0.50    0.20    --  106.23 -61.00  30.00   52
  4  \w     33.00  61.00   0.50    0.20    --  106.23 -61.00  60.00   56
  5  \w     36.00  69.00   0.50    0.20    --  106.23 -61.00 150.00   66
  6  \w    109.00 178.00   0.50    0.20    --  106.23  45.00 150.00  138
  7  \w    148.00 178.00   0.50    0.20    --  106.23  55.00  47.00   60
  8  \w     36.00  79.00   0.50    0.20    --  106.23 -95.00   0.00   86
  9  \w     51.00 118.00   0.50    0.05    --   46.21  55.00  47.00  134
 10  \w    -14.00  27.00   0.50    0.05    --  -46.21  55.00  47.00   82
 11  \w    -21.00  29.00   0.50    0.05    --  -46.21  19.00  30.00  100
 12  \w    -21.00  28.00   0.50    0.05    --  -46.21  19.00-150.00   98
 13  \w    -96.00 -44.00   0.50    0.20    -- -104.50  77.00-120.00  104
 14  \w    -65.00 -39.00   0.50    0.20    -- -104.50  61.00-180.00   52
 15  \w    -64.00 -36.00   0.50    0.20    -- -104.50  61.00-150.00   56
 16  \w    -64.00 -39.00   0.50    0.20    -- -104.50  61.00 -90.00   50
 17  \w    -57.00 -31.00   0.50    0.20    -- -104.50  55.00  47.00   52
 18  \w    -60.00 -35.00   0.50    0.20    -- -104.50  61.00  90.00   50
 19  \w    -95.00 -43.00   0.50    0.20    -- -104.50 125.00  60.00  104
 20  \w   -174.00 -90.00   0.50    0.20    -- -104.50 -55.00 -95.00  168
 21  \w   -172.00-131.00   0.50    0.20    -- -104.50 -61.00   0.00   82
 22  \w   -174.00 -92.00   0.50    0.20    -- -104.50 -45.00 -30.00  164
 23  \w   -116.00 -91.00   0.50    0.20    -- -104.50 -61.00   0.00   50
 24  \w    -97.00 -65.00   0.50    0.05    --  -46.21 -55.00 -95.00   64
;
_diffrn_measurement_device 'four-circle diffractometer'
_diffrn_measurement_device_type 'XtaLAB Synergy R, HyPix'
_diffrn_measurement_method '\w scans'
_diffrn_orient_matrix_type 'CrysAlisPro convention (1999,Acta A55,543-557)'
_diffrn_orient_matrix_UB_11 0.1129086000
_diffrn_orient_matrix_UB_12 0.0861595000
_diffrn_orient_matrix_UB_13 0.0307760000
_diffrn_orient_matrix_UB_21 0.0353162000
_diffrn_orient_matrix_UB_22 -0.0384577000
_diffrn_orient_matrix_UB_23 0.1127015000
_diffrn_orient_matrix_UB_31 0.0787668000
_diffrn_orient_matrix_UB_32 -0.1060944000
_diffrn_orient_matrix_UB_33 -0.0159113000
_diffrn_radiation_monochromator mirror
_diffrn_radiation_probe x-ray
_diffrn_radiation_type 'Cu K\a'
_diffrn_radiation_wavelength 1.54184
_diffrn_reflns_av_R_equivalents 0.0264
_diffrn_reflns_av_unetI/netI 0.0259
_diffrn_reflns_Laue_measured_fraction_full 1.000
_diffrn_reflns_Laue_measured_fraction_max 1.000
_diffrn_reflns_limit_h_max 13
_diffrn_reflns_limit_h_min -13
_diffrn_reflns_limit_k_max 12
_diffrn_reflns_limit_k_min -12
_diffrn_reflns_limit_l_max 16
_diffrn_reflns_limit_l_min -16
_diffrn_reflns_number 10472
_diffrn_reflns_point_group_measured_fraction_full 1.000
_diffrn_reflns_point_group_measured_fraction_max 1.000
_diffrn_reflns_theta_full 67.054
_diffrn_reflns_theta_max 67.054
_diffrn_reflns_theta_min 4.225
_diffrn_source 'Rotating-anode X-ray tube'
_diffrn_source_type 'PhotonJet R (Cu) X-ray Source'
_exptl_absorpt_coefficient_mu 1.995
_exptl_absorpt_correction_T_max 1.000
_exptl_absorpt_correction_T_min 0.853
_exptl_absorpt_correction_type gaussian
_exptl_absorpt_process_details
;
CrysAlisPro 1.171.43.113a (Rigaku Oxford Diffraction, 2024)
Numerical absorption correction based on gaussian integration over
a multifaceted crystal model
Empirical absorption correction using spherical harmonics,
implemented in SCALE3 ABSPACK scaling algorithm.
;
_exptl_crystal_colour red
_exptl_crystal_colour_primary red
_exptl_crystal_density_diffrn 1.503
_exptl_crystal_description plate
_exptl_crystal_F_000 768
_exptl_crystal_size_max 0.16
_exptl_crystal_size_mid 0.12
_exptl_crystal_size_min 0.04
_refine_diff_density_max 0.323
_refine_diff_density_min -0.321
_refine_diff_density_rms 0.047
_refine_ls_extinction_method none
_refine_ls_goodness_of_fit_ref 1.043
_refine_ls_hydrogen_treatment constr
_refine_ls_matrix_type full
_refine_ls_number_parameters 244
_refine_ls_number_reflns 2941
_refine_ls_number_restraints 0
_refine_ls_restrained_S_all 1.043
_refine_ls_R_factor_all 0.0362
_refine_ls_R_factor_gt 0.0320
_refine_ls_shift/su_max 0.001
_refine_ls_shift/su_mean 0.000
_refine_ls_structure_factor_coef Fsqd
_refine_ls_weighting_details 'w=1/[\s^2^(Fo^2^)+(0.0473P)^2^+0.8089P] where P=(Fo^2^+2Fc^2^)/3'
_refine_ls_weighting_scheme calc
_refine_ls_wR_factor_gt 0.0850
_refine_ls_wR_factor_ref 0.0875
_reflns_Friedel_coverage 0.000
_reflns_number_gt 2640
_reflns_number_total 2941
_reflns_threshold_expression 'I > 2\s(I)'
_cod_data_source_file d4cc04416a2.cif
_cod_data_source_block 154annulation_auto
_cod_depositor_comments 'Adding full bibliography for 7133850--7133853.cif.'
_cod_database_code 7133851
_shelx_shelxl_version_number 2018/3
_chemical_oxdiff_formula CHNBFS
_shelx_space_group_comment
;
The symmetry employed for this shelxl refinement is uniquely defined
by the following loop, which should always be used as a source of
symmetry information in preference to the above space-group names.
They are only intended as comments.
;
_shelx_estimated_absorpt_t_max 0.924
_shelx_estimated_absorpt_t_min 0.741
_olex2_refinement_description
;
1. Fixed Uiso
 At 1.2 times of:
  All C(H) groups
2.a Aromatic/amide H refined with riding coordinates:
 C14(H14), C6(H6), C18(H18), C25(H25), C19(H19), C4(H4), C5(H5), C21(H21),
 C24(H24), C22(H22), C12(H12), C10(H10), C23(H23)
;
_olex2_submission_special_instructions 'No special instructions were received'
_oxdiff_exptl_absorpt_empirical_details
;
Empirical correction (ABSPACK) includes:
- Absorption correction using spherical harmonics
- Frame scaling
;
_oxdiff_exptl_absorpt_empirical_full_max 1.298
_oxdiff_exptl_absorpt_empirical_full_min 0.815

loop_
_space_group_symop_operation_xyz
'x, y, z'
'-x+1/2, y+1/2, -z+1/2'
'-x, -y, -z'
'x-1/2, -y-1/2, z-1/2'

loop_
_atom_site_label
_atom_site_type_symbol
_atom_site_fract_x
_atom_site_fract_y
_atom_site_fract_z
_atom_site_U_iso_or_equiv
_atom_site_adp_type
_atom_site_occupancy
_atom_site_site_symmetry_order
_atom_site_calc_flag
_atom_site_refinement_flags_posn
_atom_site_refinement_flags_adp
_atom_site_refinement_flags_occupancy
_atom_site_disorder_assembly
_atom_site_disorder_group
S11 S 0.16871(4) 0.74394(3) 0.40756(3) 0.02072(13) Uani 1 1 d . . . . .
F26 F 0.38225(8) 0.11217(8) 0.55732(7) 0.0228(2) Uani 1 1 d . . . . .
F27 F 0.30281(9) 0.01745(8) 0.40342(8) 0.0260(2) Uani 1 1 d . . . . .
N3 N 0.19755(12) 0.19749(12) 0.42889(10) 0.0160(3) Uani 1 1 d . . . . .
N1 N 0.39722(11) 0.21630(11) 0.41157(10) 0.0156(3) Uani 1 1 d . . . . .
C8 C 0.26977(13) 0.39773(13) 0.39109(11) 0.0140(3) Uani 1 1 d . . . . .
C17 C 0.37713(14) 0.34130(13) 0.38935(11) 0.0142(3) Uani 1 1 d . . . . .
C16 C 0.47957(13) 0.38581(13) 0.36480(11) 0.0150(3) Uani 1 1 d . . . . .
C7 C 0.17418(14) 0.32023(14) 0.39992(11) 0.0159(3) Uani 1 1 d . . . . .
C13 C 0.32347(14) 0.62154(13) 0.35458(11) 0.0166(3) Uani 1 1 d . . . . .
C20 C 0.60899(14) 0.52289(13) 0.30077(12) 0.0159(3) Uani 1 1 d . . . . .
C14 C 0.42736(14) 0.60687(13) 0.32436(11) 0.0167(3) Uani 1 1 d . . . . .
H14 H 0.449392 0.678410 0.296088 0.020 Uiso 1 1 calc R U . . .
C9 C 0.25460(14) 0.53083(14) 0.38790(11) 0.0159(3) Uani 1 1 d . . . . .
C15 C 0.49921(14) 0.50621(14) 0.32997(11) 0.0157(3) Uani 1 1 d . . . . .
C6 C 0.04822(14) 0.34133(15) 0.37885(12) 0.0196(3) Uani 1 1 d . . . . .
H6 H 0.005490 0.416785 0.356175 0.024 Uiso 1 1 calc R U . . .
C18 C 0.50518(14) 0.18441(14) 0.40475(12) 0.0173(3) Uani 1 1 d . . . . .
H18 H 0.540518 0.104342 0.418229 0.021 Uiso 1 1 calc R U . . .
C25 C 0.62919(14) 0.44884(14) 0.22744(12) 0.0186(3) Uani 1 1 d . . . . .
H25 H 0.572256 0.385077 0.195164 0.022 Uiso 1 1 calc R U . . .
C19 C 0.55762(14) 0.28454(14) 0.37534(12) 0.0176(3) Uani 1 1 d . . . . .
H19 H 0.633129 0.284556 0.364279 0.021 Uiso 1 1 calc R U . . .
C4 C 0.09151(14) 0.14586(15) 0.42818(12) 0.0199(3) Uani 1 1 d . . . . .
H4 H 0.083026 0.062937 0.446263 0.024 Uiso 1 1 calc R U . . .
C5 C -0.00271(15) 0.23220(15) 0.39710(13) 0.0218(3) Uani 1 1 d . . . . .
H5 H -0.086117 0.219293 0.389684 0.026 Uiso 1 1 calc R U . . .
C21 C 0.69348(15) 0.61652(14) 0.34650(12) 0.0195(3) Uani 1 1 d . . . . .
H21 H 0.680343 0.669351 0.395355 0.023 Uiso 1 1 calc R U . . .
C24 C 0.73122(16) 0.46697(15) 0.20097(13) 0.0228(4) Uani 1 1 d . . . . .
H24 H 0.743411 0.416230 0.150493 0.027 Uiso 1 1 calc R U . . .
C22 C 0.79681(15) 0.63300(15) 0.32104(14) 0.0242(4) Uani 1 1 d . . . . .
H22 H 0.854982 0.695521 0.354012 0.029 Uiso 1 1 calc R U . . .
C12 C 0.28129(15) 0.73956(14) 0.35862(12) 0.0197(3) Uani 1 1 d . . . . .
H12 H 0.311997 0.810563 0.336408 0.024 Uiso 1 1 calc R U . . .
C10 C 0.16962(14) 0.58881(14) 0.42113(12) 0.0192(3) Uani 1 1 d . . . . .
H10 H 0.117779 0.545940 0.448455 0.023 Uiso 1 1 calc R U . . .
C23 C 0.81539(15) 0.55913(15) 0.24817(14) 0.0251(4) Uani 1 1 d . . . . .
H23 H 0.885583 0.571384 0.230428 0.030 Uiso 1 1 calc R U . . .
B2 B 0.32083(16) 0.13062(15) 0.45242(14) 0.0171(4) Uani 1 1 d . . . . .

loop_
_atom_site_aniso_label
_atom_site_aniso_U_11
_atom_site_aniso_U_22
_atom_site_aniso_U_33
_atom_site_aniso_U_23
_atom_site_aniso_U_13
_atom_site_aniso_U_12
S11 0.0217(2) 0.0144(2) 0.0257(2) -0.00016(14) 0.00839(17) 0.00603(14)
F26 0.0210(5) 0.0256(5) 0.0232(5) 0.0095(4) 0.0098(4) 0.0066(4)
F27 0.0307(5) 0.0108(4) 0.0404(6) -0.0042(4) 0.0177(5) -0.0015(4)
N3 0.0166(6) 0.0126(6) 0.0184(6) -0.0001(5) 0.0059(5) -0.0007(5)
N1 0.0174(6) 0.0105(6) 0.0185(6) 0.0011(5) 0.0064(5) 0.0022(5)
C8 0.0149(7) 0.0138(7) 0.0108(7) 0.0000(5) 0.0017(6) 0.0012(5)
C17 0.0180(7) 0.0095(7) 0.0137(7) 0.0004(5) 0.0042(6) 0.0006(5)
C16 0.0153(7) 0.0138(7) 0.0141(7) -0.0010(5) 0.0033(6) 0.0005(6)
C7 0.0181(8) 0.0129(7) 0.0156(7) -0.0008(5) 0.0050(6) 0.0011(6)
C13 0.0209(8) 0.0132(7) 0.0134(7) 0.0003(5) 0.0035(6) 0.0022(6)
C20 0.0173(7) 0.0126(7) 0.0166(7) 0.0040(5) 0.0049(6) 0.0017(6)
C14 0.0219(8) 0.0119(7) 0.0164(7) 0.0007(5) 0.0070(6) -0.0005(6)
C9 0.0171(7) 0.0144(8) 0.0130(7) -0.0002(5) 0.0019(6) 0.0022(6)
C15 0.0179(7) 0.0142(7) 0.0133(7) -0.0008(6) 0.0038(6) -0.0007(6)
C6 0.0168(7) 0.0202(8) 0.0203(8) -0.0011(6) 0.0050(6) 0.0025(6)
C18 0.0188(7) 0.0143(7) 0.0189(8) 0.0020(6) 0.0070(6) 0.0056(6)
C25 0.0187(8) 0.0152(7) 0.0208(8) 0.0013(6) 0.0063(6) 0.0008(6)
C19 0.0158(7) 0.0169(7) 0.0202(8) 0.0018(6) 0.0070(6) 0.0021(6)
C4 0.0197(8) 0.0182(8) 0.0217(8) -0.0018(6) 0.0074(6) -0.0057(6)
C5 0.0148(7) 0.0259(8) 0.0232(8) -0.0026(7) 0.0053(6) -0.0028(6)
C21 0.0226(8) 0.0146(7) 0.0184(8) 0.0021(6) 0.0044(6) -0.0004(6)
C24 0.0244(8) 0.0204(8) 0.0268(9) 0.0057(6) 0.0132(7) 0.0071(6)
C22 0.0189(8) 0.0193(8) 0.0295(9) 0.0072(7) 0.0031(7) -0.0038(6)
C12 0.0242(8) 0.0143(7) 0.0196(8) 0.0007(6) 0.0068(6) 0.0035(6)
C10 0.0174(7) 0.0168(8) 0.0218(8) -0.0005(6) 0.0054(6) 0.0018(6)
C23 0.0184(8) 0.0231(8) 0.0354(10) 0.0145(7) 0.0117(7) 0.0051(7)
B2 0.0197(8) 0.0101(8) 0.0231(9) 0.0017(6) 0.0099(7) 0.0009(6)

loop_
_atom_type_symbol
_atom_type_description
_atom_type_scat_dispersion_real
_atom_type_scat_dispersion_imag
_atom_type_scat_source
C C 0.0181 0.0091 'International Tables Vol C Tables 4.2.6.8 and 6.1.1.4'
H H 0.0000 0.0000 'International Tables Vol C Tables 4.2.6.8 and 6.1.1.4'
B B 0.0090 0.0039 'International Tables Vol C Tables 4.2.6.8 and 6.1.1.4'
F F 0.0727 0.0534 'International Tables Vol C Tables 4.2.6.8 and 6.1.1.4'
N N 0.0311 0.0180 'International Tables Vol C Tables 4.2.6.8 and 6.1.1.4'
S S 0.3331 0.5567 'International Tables Vol C Tables 4.2.6.8 and 6.1.1.4'

loop_
_exptl_crystal_face_index_h
_exptl_crystal_face_index_k
_exptl_crystal_face_index_l
_exptl_crystal_face_perp_dist
-5 5 1 0.0821
1 -1 -9 0.0530
-7 -3 3 0.0670
-3 7 2 0.0838
7 2 -3 0.0752
3 7 0 0.0850
8 0 -4 0.0606
-8 0 4 0.0521
0 7 1 0.0849
1 -7 -1 0.0635
3 6 0 0.0810
7 -1 -2 0.0495
5 4 1 0.0632
4 1 5 0.0292
-1 5 6 0.0643
2 0 7 0.0034
0 0 9 0.0104
-2 -1 -7 0.0290
2 -4 -7 0.0592

loop_
_geom_angle_atom_site_label_1
_geom_angle_atom_site_label_2
_geom_angle_atom_site_label_3
_geom_angle
_geom_angle_site_symmetry_1
_geom_angle_site_symmetry_3
_geom_angle_publ_flag
C10 S11 C12 92.56(8) . . ?
C7 N3 B2 125.65(12) . . ?
C4 N3 C7 108.33(13) . . ?
C4 N3 B2 125.95(13) . . ?
C17 N1 B2 126.84(13) . . ?
C18 N1 C17 108.61(13) . . ?
C18 N1 B2 124.01(13) . . ?
C17 C8 C7 118.21(13) . . ?
C17 C8 C9 122.17(14) . . ?
C7 C8 C9 119.59(13) . . ?
N1 C17 C8 119.90(13) . . ?
N1 C17 C16 107.09(12) . . ?
C8 C17 C16 132.98(14) . . ?
C15 C16 C17 129.31(14) . . ?
C19 C16 C17 106.02(13) . . ?
C19 C16 C15 124.58(14) . . ?
N3 C7 C8 120.74(13) . . ?
N3 C7 C6 107.09(13) . . ?
C6 C7 C8 132.07(14) . . ?
C14 C13 C9 130.50(14) . . ?
C12 C13 C14 117.94(14) . . ?
C12 C13 C9 111.49(14) . . ?
C25 C20 C15 122.07(14) . . ?
C25 C20 C21 118.42(15) . . ?
C21 C20 C15 119.51(14) . . ?
C15 C14 C13 129.94(14) . . ?
C8 C9 C13 127.36(14) . . ?
C10 C9 C8 122.13(14) . . ?
C10 C9 C13 110.48(13) . . ?
C16 C15 C20 117.60(13) . . ?
C14 C15 C16 125.02(14) . . ?
C14 C15 C20 117.35(13) . . ?
C5 C6 C7 107.90(14) . . ?
N1 C18 C19 110.46(13) . . ?
C24 C25 C20 120.95(15) . . ?
C18 C19 C16 107.79(14) . . ?
N3 C4 C5 109.79(14) . . ?
C4 C5 C6 106.87(14) . . ?
C22 C21 C20 120.44(15) . . ?
C23 C24 C25 120.00(16) . . ?
C23 C22 C21 120.44(15) . . ?
C13 C12 S11 112.62(13) . . ?
C9 C10 S11 112.72(12) . . ?
C22 C23 C24 119.73(16) . . ?
F26 B2 N3 111.65(13) . . ?
F26 B2 N1 109.88(13) . . ?
F27 B2 F26 108.83(13) . . ?
F27 B2 N3 110.77(13) . . ?
F27 B2 N1 110.58(13) . . ?
N3 B2 N1 105.10(12) . . ?

loop_
_geom_bond_atom_site_label_1
_geom_bond_atom_site_label_2
_geom_bond_distance
_geom_bond_site_symmetry_2
_geom_bond_publ_flag
S11 C12 1.6949(17) . ?
S11 C10 1.6932(16) . ?
F26 B2 1.396(2) . ?
F27 B2 1.385(2) . ?
N3 C7 1.390(2) . ?
N3 C4 1.355(2) . ?
N3 B2 1.534(2) . ?
N1 C17 1.3919(19) . ?
N1 C18 1.344(2) . ?
N1 B2 1.539(2) . ?
C8 C17 1.403(2) . ?
C8 C7 1.439(2) . ?
C8 C9 1.454(2) . ?
C17 C16 1.445(2) . ?
C16 C15 1.443(2) . ?
C16 C19 1.400(2) . ?
C7 C6 1.406(2) . ?
C13 C14 1.435(2) . ?
C13 C9 1.454(2) . ?
C13 C12 1.380(2) . ?
C20 C15 1.494(2) . ?
C20 C25 1.395(2) . ?
C20 C21 1.396(2) . ?
C14 C15 1.361(2) . ?
C9 C10 1.393(2) . ?
C6 C5 1.391(2) . ?
C18 C19 1.383(2) . ?
C25 C24 1.387(2) . ?
C4 C5 1.386(2) . ?
C21 C22 1.391(2) . ?
C24 C23 1.386(3) . ?
C22 C23 1.380(3) . ?

loop_
_exptl_oxdiff_crystal_face_indexfrac_h
_exptl_oxdiff_crystal_face_indexfrac_k
_exptl_oxdiff_crystal_face_indexfrac_l
_exptl_oxdiff_crystal_face_x
_exptl_oxdiff_crystal_face_y
_exptl_oxdiff_crystal_face_z
-4.8937 5.3461 1.4750 -0.0465 -0.2122 -0.9761
0.8411 -0.5727 -8.7756 -0.2245 -0.9373 0.2666
-7.0636 -2.5346 3.2954 -0.9145 0.2194 -0.3399
-2.5713 6.5508 2.3451 0.3463 -0.0784 -0.9349
7.1513 2.3106 -3.3754 0.9026 -0.2167 0.3719
2.5414 6.5983 -0.3140 0.8458 -0.1994 -0.4949
7.5568 0.0248 -3.9373 0.7342 -0.1778 0.6552
-7.5561 0.0463 3.9478 -0.7277 0.1763 -0.6629
-0.0098 6.9865 1.0760 0.6340 -0.1478 -0.7591
0.5168 -6.9664 -1.3374 -0.5830 0.1354 0.8011
3.1959 6.2551 0.1076 0.9031 -0.1156 -0.4136
7.3161 -1.2088 -1.6182 0.6721 0.1225 0.7303
5.3417 3.9409 1.3030 0.9828 0.1839 -0.0181
4.3526 1.3243 4.8122 0.7536 0.6451 0.1258
-1.3602 5.3003 5.9793 0.4871 0.4220 -0.7646
1.7103 0.0593 7.4989 0.4290 0.9033 0.0091
-0.2912 -0.0424 8.6048 0.2283 0.9611 -0.1554
-2.1853 -0.6450 -7.1081 -0.5211 -0.8535 0.0094
2.0415 -4.2543 -7.2710 -0.3598 -0.5837 0.7279
